data_4346460
loop_
_publ_author_name
'Zhang, Yongliang'
'Wei, Junnian'
'Zhang, Wen-Xiong'
'Xi, Zhenfeng'

_publ_section_title
;
 Lithium Aluminate Complexes and Alumoles from 1,4-Dilithio-1,3-Butadienes
 and AlEt2Cl.
;
_journal_issue 22
_journal_name_full 'Inorganic chemistry'
_journal_page_first 10695
_journal_page_last 10700
_journal_paper_doi 10.1021/acs.inorgchem.5b01551
_journal_volume 54
_journal_year 2015
_chemical_formula_moiety 'C22 H50 Al Li N2 Si2'
_chemical_formula_sum 'C22 H50 Al Li N2 Si2'
_chemical_formula_weight 432.74
_space_group_crystal_system monoclinic
_space_group_IT_number 14
_space_group_name_Hall '-P 2ybc'
_space_group_name_H-M_alt 'P 1 21/c 1'
_atom_sites_solution_hydrogens geom
_atom_sites_solution_primary direct
_atom_sites_solution_secondary difmap
_audit_creation_date 2014-11-28
_audit_creation_method
;
Olex2 1.2
(compiled 2014.08.28 svn.r2986 for OlexSys, GUI svn.r4874)
;
_cell_angle_alpha 90.00
_cell_angle_beta 95.590(4)
_cell_angle_gamma 90.00
_cell_formula_units_Z 4
_cell_length_a 11.8597(5)
_cell_length_b 11.9837(5)
_cell_length_c 20.1438(8)
_cell_measurement_reflns_used 5154
_cell_measurement_temperature 180.00(10)
_cell_measurement_theta_max 27.8310
_cell_measurement_theta_min 3.8760
_cell_volume 2849.3(2)
_computing_cell_refinement
;
CrysAlisPro, Agilent Technologies,
Version 1.171.36.32 (release 02-08-2013 CrysAlis171 .NET)
(compiled Aug  2 2013,16:46:58)
;
_computing_data_collection
;
CrysAlisPro, Agilent Technologies,
Version 1.171.36.32 (release 02-08-2013 CrysAlis171 .NET)
(compiled Aug  2 2013,16:46:58)
;
_computing_data_reduction
;
CrysAlisPro, Agilent Technologies,
Version 1.171.36.32 (release 02-08-2013 CrysAlis171 .NET)
(compiled Aug  2 2013,16:46:58)
;
_computing_molecular_graphics 'Olex2 (Dolomanov et al., 2009)'
_computing_publication_material 'Olex2 (Dolomanov et al., 2009)'
_computing_structure_refinement 'ShelXL (Sheldrick, 2008)'
_computing_structure_solution 'ShelXS (Sheldrick, 2008)'
_diffrn_ambient_temperature 180.00(10)
_diffrn_detector_area_resol_mean 10.3914
_diffrn_measured_fraction_theta_full 0.997
_diffrn_measured_fraction_theta_max 0.997
_diffrn_measurement_details
;
#__ type_ start__ end____ width___ exp.time_
  1 omega  -61.00   54.00   1.0000    6.3900
omega____ theta____ kappa____ phi______ frames
    -       10.7017  -19.0000 -180.0000 115

#__ type_ start__ end____ width___ exp.time_
  2 omega  -23.00   59.00   1.0000    6.3900
omega____ theta____ kappa____ phi______ frames
    -       10.7017   77.0000  120.0000 82
;
_diffrn_measurement_device_type 'SuperNova, Dual, Cu at zero, Atlas'
_diffrn_measurement_method '\w scans'
_diffrn_orient_matrix_UB_11 -0.0503122000
_diffrn_orient_matrix_UB_12 -0.0165920000
_diffrn_orient_matrix_UB_13 -0.0194320000
_diffrn_orient_matrix_UB_21 -0.0046595000
_diffrn_orient_matrix_UB_22 0.0539722000
_diffrn_orient_matrix_UB_23 -0.0144791000
_diffrn_orient_matrix_UB_31 0.0325139000
_diffrn_orient_matrix_UB_32 -0.0178396000
_diffrn_orient_matrix_UB_33 -0.0257635000
_diffrn_radiation_monochromator mirror
_diffrn_radiation_type MoK\a
_diffrn_radiation_wavelength 0.71073
_diffrn_reflns_av_R_equivalents 0.0423
_diffrn_reflns_av_unetI/netI 0.0544
_diffrn_reflns_limit_h_max 14
_diffrn_reflns_limit_h_min -14
_diffrn_reflns_limit_k_max 12
_diffrn_reflns_limit_k_min -14
_diffrn_reflns_limit_l_max 24
_diffrn_reflns_limit_l_min -19
_diffrn_reflns_number 13126
_diffrn_reflns_theta_full 26.02
_diffrn_reflns_theta_max 26.02
_diffrn_reflns_theta_min 3.05
_diffrn_source 'SuperNova (Mo) X-ray Source'
_exptl_absorpt_coefficient_mu 0.165
_exptl_absorpt_correction_T_max 1.00000
_exptl_absorpt_correction_T_min 0.84260
_exptl_absorpt_correction_type multi-scan
_exptl_absorpt_process_details
;
CrysAlisPro, Agilent Technologies,
Version 1.171.36.32 (release 02-08-2013 CrysAlis171 .NET)
(compiled Aug  2 2013,16:46:58)
Empirical absorption correction using spherical harmonics,
 implemented in SCALE3 ABSPACK scaling algorithm.
;
_exptl_crystal_colour 'clear light yellow'
_exptl_crystal_colour_lustre clear
_exptl_crystal_colour_modifier light
_exptl_crystal_colour_primary yellow
_exptl_crystal_density_diffrn 1.009
_exptl_crystal_density_method 'not measured'
_exptl_crystal_description block
_exptl_crystal_F_000 960
_exptl_crystal_size_max 0.1
_exptl_crystal_size_mid 0.1
_exptl_crystal_size_min 0.1
_refine_diff_density_max 0.650
_refine_diff_density_min -0.285
_refine_diff_density_rms 0.064
_refine_ls_extinction_method none
_refine_ls_goodness_of_fit_ref 1.155
_refine_ls_hydrogen_treatment constr
_refine_ls_matrix_type full
_refine_ls_number_parameters 267
_refine_ls_number_reflns 5605
_refine_ls_number_restraints 0
_refine_ls_restrained_S_all 1.155
_refine_ls_R_factor_all 0.0811
_refine_ls_R_factor_gt 0.0687
_refine_ls_shift/su_max 0.000
_refine_ls_shift/su_mean 0.000
_refine_ls_structure_factor_coef Fsqd
_refine_ls_weighting_details 'calc w=1/[\s^2^(Fo^2^)+(0.0445P)^2^+5.1628P] where P=(Fo^2^+2Fc^2^)/3'
_refine_ls_weighting_scheme calc
_refine_ls_wR_factor_gt 0.1676
_refine_ls_wR_factor_ref 0.1745
_reflns_number_gt 4613
_reflns_number_total 5605
_reflns_threshold_expression >2sigma(I)
_cod_data_source_file ic5b01551_si_002.cif
_cod_data_source_block exp_4502
_cod_database_code 4346460
_chemical_oxdiff_formula 'C20 H30 Si2 Al1 O2 N2'
_reflns_odcompleteness_completeness 99.71
_reflns_odcompleteness_iscentric 1
_reflns_odcompleteness_theta 25.97
_olex2_refinement_description
;
1. Fixed Uiso
 At 1.2 times of:
  All C(H,H) groups
 At 1.5 times of:
  All C(H,H,H) groups
2.a Secondary CH2 refined with riding coordinates:
 C8(H8A,H8B), C9(H9A,H9B), C19(H19A,H19B), C20(H20A,H20B)
2.b Idealised Me refined as rotating group:
 C5(H5A,H5B,H5C), C6(H6A,H6B,H6C), C7(H7A,H7B,H7C), C10(H10A,H10B,H10C),
 C11(H11A,H11B,H11C), C12(H12A,H12B,H12C), C13(H13A,H13B,H13C), C14(H14A,H14B,
 H14C), C15(H15A,H15B,H15C), C16(H16A,H16B,H16C), C17(H17A,H17B,H17C), C18(H18A,
 H18B,H18C), C21(H21A,H21B,H21C), C22(H22A,H22B,H22C)
;
_olex2_submission_special_instructions 'No special instructions were received'

loop_
_space_group_symop_id
_space_group_symop_operation_xyz
1 'x, y, z'
2 '-x, y+1/2, -z+1/2'
3 '-x, -y, -z'
4 'x, -y-1/2, z-1/2'

loop_
_atom_site_label
_atom_site_type_symbol
_atom_site_fract_x
_atom_site_fract_y
_atom_site_fract_z
_atom_site_U_iso_or_equiv
_atom_site_adp_type
_atom_site_occupancy
_atom_site_calc_flag
_atom_site_refinement_flags_posn
Si1 Si 0.49425(7) 0.30348(8) 0.17600(4) 0.0274(2) Uani 1 d .
Si2 Si 1.02727(8) 0.34525(8) 0.13456(5) 0.0304(2) Uani 1 d .
Al1 Al 0.74804(8) 0.42297(8) 0.14125(4) 0.0227(2) Uani 1 d .
N1 N 0.6802(3) 0.2176(3) -0.01715(14) 0.0402(7) Uani 1 d .
N2 N 0.7715(3) 0.0291(3) 0.06178(15) 0.0404(7) Uani 1 d .
C1 C 0.8788(2) 0.3130(3) 0.14860(15) 0.0231(6) Uani 1 d .
C2 C 0.8460(3) 0.2306(3) 0.18886(15) 0.0243(7) Uani 1 d .
C3 C 0.7200(3) 0.2206(3) 0.19821(14) 0.0235(6) Uani 1 d .
C4 C 0.6478(3) 0.2946(3) 0.16586(14) 0.0217(6) Uani 1 d .
C5 C 0.9258(3) 0.1520(3) 0.22948(19) 0.0393(9) Uani 1 d .
H5A H 0.9379 0.1788 0.2756 0.059 Uiso 1 calc GR
H5B H 0.9985 0.1493 0.2102 0.059 Uiso 1 calc GR
H5C H 0.8926 0.0771 0.2289 0.059 Uiso 1 calc GR
C6 C 0.6871(3) 0.1311(3) 0.24573(18) 0.0348(8) Uani 1 d .
H6A H 0.7214 0.1477 0.2909 0.052 Uiso 1 calc GR
H6B H 0.7141 0.0584 0.2315 0.052 Uiso 1 calc GR
H6C H 0.6045 0.1291 0.2455 0.052 Uiso 1 calc GR
C7 C 0.8071(4) 0.4593(4) 0.28937(18) 0.0477(10) Uani 1 d .
H7A H 0.8838 0.4295 0.2878 0.072 Uiso 1 calc GR
H7B H 0.7549 0.3979 0.2963 0.072 Uiso 1 calc GR
H7C H 0.8068 0.5127 0.3262 0.072 Uiso 1 calc GR
C8 C 0.7694(3) 0.5180(3) 0.22350(17) 0.0368(8) Uani 1 d .
H8A H 0.8262 0.5762 0.2161 0.044 Uiso 1 calc R
H8B H 0.6969 0.5566 0.2286 0.044 Uiso 1 calc R
C9 C 0.7103(3) 0.5206(3) 0.06178(17) 0.0366(8) Uani 1 d .
H9A H 0.7559 0.4960 0.0258 0.044 Uiso 1 calc R
H9B H 0.6296 0.5095 0.0457 0.044 Uiso 1 calc R
C10 C 0.7308(4) 0.6451(3) 0.0737(2) 0.0555(12) Uani 1 d .
H10A H 0.7064 0.6865 0.0328 0.083 Uiso 1 calc GR
H10B H 0.8117 0.6583 0.0861 0.083 Uiso 1 calc GR
H10C H 0.6874 0.6705 0.1098 0.083 Uiso 1 calc GR
C11 C 0.4154(3) 0.1763(3) 0.1423(2) 0.0467(10) Uani 1 d .
H11A H 0.4208 0.1709 0.0941 0.070 Uiso 1 calc GR
H11B H 0.3356 0.1823 0.1507 0.070 Uiso 1 calc GR
H11C H 0.4487 0.1096 0.1644 0.070 Uiso 1 calc GR
C12 C 0.4667(3) 0.3240(4) 0.26522(18) 0.0436(9) Uani 1 d .
H12A H 0.4923 0.2581 0.2913 0.065 Uiso 1 calc GR
H12B H 0.3853 0.3347 0.2678 0.065 Uiso 1 calc GR
H12C H 0.5079 0.3899 0.2832 0.065 Uiso 1 calc GR
C13 C 0.4324(3) 0.4267(3) 0.12925(19) 0.0401(9) Uani 1 d .
H13A H 0.4727 0.4943 0.1453 0.060 Uiso 1 calc GR
H13B H 0.3521 0.4335 0.1363 0.060 Uiso 1 calc GR
H13C H 0.4399 0.4170 0.0816 0.060 Uiso 1 calc GR
C14 C 1.1295(3) 0.3417(3) 0.2117(2) 0.0441(9) Uani 1 d .
H14A H 1.0914 0.3673 0.2499 0.066 Uiso 1 calc GR
H14B H 1.1939 0.3907 0.2057 0.066 Uiso 1 calc GR
H14C H 1.1567 0.2652 0.2197 0.066 Uiso 1 calc GR
C15 C 1.0321(3) 0.4899(3) 0.1007(2) 0.0485(10) Uani 1 d .
H15A H 0.9824 0.4950 0.0590 0.073 Uiso 1 calc GR
H15B H 1.1099 0.5080 0.0921 0.073 Uiso 1 calc GR
H15C H 1.0065 0.5427 0.1332 0.073 Uiso 1 calc GR
C16 C 1.0808(4) 0.2486(4) 0.0718(2) 0.0590(13) Uani 1 d .
H16A H 1.0822 0.1721 0.0891 0.088 Uiso 1 calc GR
H16B H 1.1575 0.2708 0.0632 0.088 Uiso 1 calc GR
H16C H 1.0306 0.2521 0.0302 0.088 Uiso 1 calc GR
C17 C 0.8800(5) -0.0258(4) 0.0828(3) 0.0749(16) Uani 1 d .
H17A H 0.8778 -0.1031 0.0668 0.112 Uiso 1 calc GR
H17B H 0.8931 -0.0251 0.1316 0.112 Uiso 1 calc GR
H17C H 0.9415 0.0143 0.0639 0.112 Uiso 1 calc GR
C18 C 0.6820(5) -0.0309(4) 0.0908(3) 0.0760(17) Uani 1 d .
H18A H 0.6099 0.0082 0.0802 0.114 Uiso 1 calc GR
H18B H 0.6994 -0.0347 0.1393 0.114 Uiso 1 calc GR
H18C H 0.6762 -0.1066 0.0724 0.114 Uiso 1 calc GR
C19 C 0.7559(4) 0.0265(4) -0.0114(2) 0.0493(10) Uani 1 d .
H19A H 0.7390 -0.0510 -0.0264 0.059 Uiso 1 calc R
H19B H 0.8272 0.0496 -0.0292 0.059 Uiso 1 calc R
C20 C 0.6625(4) 0.1011(4) -0.0390(2) 0.0544(11) Uani 1 d .
H20A H 0.6568 0.0981 -0.0883 0.065 Uiso 1 calc R
H20B H 0.5900 0.0738 -0.0245 0.065 Uiso 1 calc R
C21 C 0.7672(5) 0.2709(4) -0.0533(2) 0.0707(15) Uani 1 d .
H21A H 0.8403 0.2344 -0.0415 0.106 Uiso 1 calc GR
H21B H 0.7729 0.3501 -0.0412 0.106 Uiso 1 calc GR
H21C H 0.7464 0.2640 -0.1014 0.106 Uiso 1 calc GR
C22 C 0.5726(4) 0.2780(4) -0.0308(2) 0.0625(13) Uani 1 d .
H22A H 0.5831 0.3561 -0.0172 0.094 Uiso 1 calc GR
H22B H 0.5149 0.2436 -0.0058 0.094 Uiso 1 calc GR
H22C H 0.5480 0.2745 -0.0787 0.094 Uiso 1 calc GR
Li1 Li 0.7457(5) 0.2052(5) 0.0832(3) 0.0297(12) Uani 1 d .

loop_
_atom_site_aniso_label
_atom_site_aniso_U_11
_atom_site_aniso_U_22
_atom_site_aniso_U_33
_atom_site_aniso_U_23
_atom_site_aniso_U_13
_atom_site_aniso_U_12
Si1 0.0217(4) 0.0331(5) 0.0276(5) -0.0016(4) 0.0032(3) -0.0005(4)
Si2 0.0229(4) 0.0340(5) 0.0351(5) -0.0066(4) 0.0072(4) -0.0044(4)
Al1 0.0246(5) 0.0190(5) 0.0245(5) 0.0006(4) 0.0021(4) -0.0001(4)
N1 0.0531(19) 0.0378(18) 0.0285(15) -0.0036(13) -0.0015(14) 0.0005(15)
N2 0.055(2) 0.0282(16) 0.0370(16) -0.0057(13) 0.0010(14) -0.0004(15)
C1 0.0204(14) 0.0244(16) 0.0245(15) -0.0050(12) 0.0020(12) -0.0002(12)
C2 0.0233(15) 0.0223(16) 0.0270(15) -0.0009(12) 0.0008(12) 0.0023(13)
C3 0.0262(15) 0.0224(16) 0.0218(14) -0.0018(12) 0.0020(12) -0.0031(13)
C4 0.0239(15) 0.0204(15) 0.0209(14) -0.0019(12) 0.0020(12) -0.0005(12)
C5 0.0327(19) 0.035(2) 0.048(2) 0.0138(17) -0.0062(16) 0.0028(16)
C6 0.0362(19) 0.033(2) 0.0356(18) 0.0094(15) 0.0057(15) -0.0003(15)
C7 0.057(2) 0.055(3) 0.0310(19) -0.0123(18) 0.0009(17) -0.006(2)
C8 0.043(2) 0.0310(19) 0.0371(19) -0.0084(15) 0.0051(16) -0.0046(16)
C9 0.044(2) 0.0309(19) 0.0347(18) 0.0084(15) 0.0019(16) 0.0025(16)
C10 0.076(3) 0.028(2) 0.063(3) 0.0156(19) 0.005(2) 0.003(2)
C11 0.0312(19) 0.052(3) 0.057(2) -0.011(2) 0.0039(17) -0.0111(18)
C12 0.037(2) 0.063(3) 0.0328(19) -0.0039(18) 0.0098(16) 0.0064(19)
C13 0.0332(19) 0.042(2) 0.045(2) 0.0040(17) 0.0053(16) 0.0169(17)
C14 0.0289(18) 0.040(2) 0.061(2) 0.0007(19) -0.0064(17) -0.0048(17)
C15 0.046(2) 0.051(3) 0.050(2) 0.0076(19) 0.0056(18) -0.019(2)
C16 0.041(2) 0.076(3) 0.063(3) -0.032(2) 0.021(2) -0.002(2)
C17 0.085(4) 0.059(3) 0.076(3) -0.018(3) -0.019(3) 0.026(3)
C18 0.110(4) 0.038(3) 0.087(4) -0.007(2) 0.048(3) -0.019(3)
C19 0.061(3) 0.043(2) 0.044(2) -0.0196(18) 0.0032(19) 0.001(2)
C20 0.070(3) 0.050(3) 0.039(2) -0.0176(19) -0.014(2) 0.000(2)
C21 0.103(4) 0.065(3) 0.047(3) 0.005(2) 0.027(3) -0.015(3)
C22 0.072(3) 0.060(3) 0.050(3) -0.008(2) -0.021(2) 0.017(3)
Li1 0.032(3) 0.033(3) 0.024(3) -0.004(2) 0.004(2) -0.004(2)

loop_
_atom_type_symbol
_atom_type_description
_atom_type_scat_dispersion_real
_atom_type_scat_dispersion_imag
_atom_type_scat_source
C C 0.0033 0.0016 'International Tables Vol C Tables 4.2.6.8 and 6.1.1.4'
H H 0.0000 0.0000 'International Tables Vol C Tables 4.2.6.8 and 6.1.1.4'
N N 0.0061 0.0033 'International Tables Vol C Tables 4.2.6.8 and 6.1.1.4'
Si Si 0.0817 0.0704 'International Tables Vol C Tables 4.2.6.8 and 6.1.1.4'
Al Al 0.0645 0.0514 'International Tables Vol C Tables 4.2.6.8 and 6.1.1.4'
Li Li -0.0003 0.0001 'International Tables Vol C Tables 4.2.6.8 and 6.1.1.4'

loop_
_geom_angle_atom_site_label_1
_geom_angle_atom_site_label_2
_geom_angle_atom_site_label_3
_geom_angle
C4 Si1 C11 111.90(16)
C4 Si1 C12 112.21(15)
C4 Si1 C13 109.39(15)
C12 Si1 C11 109.02(19)
C13 Si1 C11 107.59(19)
C13 Si1 C12 106.50(18)
C1 Si2 C14 114.63(16)
C1 Si2 C15 108.26(17)
C1 Si2 C16 111.36(17)
C15 Si2 C14 106.46(18)
C15 Si2 C16 107.7(2)
C16 Si2 C14 108.1(2)
C1 Al1 C4 87.23(13)
C1 Al1 Li1 54.13(14)
C4 Al1 Li1 55.02(14)
C8 Al1 C1 105.91(14)
C8 Al1 C4 104.94(14)
C8 Al1 Li1 148.37(16)
C9 Al1 C1 123.26(14)
C9 Al1 C4 123.21(14)
C9 Al1 C8 109.24(16)
C9 Al1 Li1 102.40(16)
C20 N1 Li1 104.4(3)
C21 N1 C20 110.6(3)
C21 N1 C22 109.4(4)
C21 N1 Li1 107.3(3)
C22 N1 C20 108.3(3)
C22 N1 Li1 116.6(3)
C17 N2 Li1 120.8(3)
C18 N2 C17 108.5(4)
C18 N2 C19 111.6(4)
C18 N2 Li1 106.1(3)
C19 N2 C17 107.5(3)
C19 N2 Li1 102.3(3)
Si2 C1 Al1 125.78(17)
Si2 C1 Li1 128.9(2)
Al1 C1 Li1 81.29(18)
C2 C1 Si2 125.1(2)
C2 C1 Al1 104.7(2)
C2 C1 Li1 73.6(2)
C1 C2 C3 118.1(3)
C1 C2 C5 125.0(3)
C1 C2 Li1 72.7(2)
C3 C2 Li1 71.8(2)
C5 C2 C3 116.8(3)
C5 C2 Li1 129.9(3)
C2 C3 Li1 70.5(2)
C4 C3 C2 118.0(3)
C4 C3 C6 125.3(3)
C4 C3 Li1 73.5(2)
C6 C3 C2 116.7(3)
C6 C3 Li1 128.9(3)
Si1 C4 Al1 125.92(16)
Si1 C4 Li1 130.9(2)
Al1 C4 Li1 80.41(17)
C3 C4 Si1 124.4(2)
C3 C4 Al1 104.8(2)
C3 C4 Li1 73.3(2)
C7 C8 Al1 117.2(3)
C10 C9 Al1 115.3(3)
N2 C19 C20 112.2(3)
N1 C20 C19 112.3(3)
N1 Li1 Al1 108.5(2)
N1 Li1 N2 85.6(2)
N1 Li1 C1 131.9(3)
N1 Li1 C2 165.5(3)
N1 Li1 C3 149.8(3)
N1 Li1 C4 118.9(3)
N2 Li1 Al1 165.5(3)
N2 Li1 C1 123.0(3)
N2 Li1 C2 103.6(3)
N2 Li1 C3 107.6(3)
N2 Li1 C4 131.5(3)
C1 Li1 Al1 44.58(12)
C1 Li1 C2 33.62(13)
C1 Li1 C3 63.39(17)
C1 Li1 C4 72.91(18)
C2 Li1 Al1 61.88(15)
C2 Li1 C3 37.74(13)
C2 Li1 C4 63.06(16)
C3 Li1 Al1 61.77(14)
C3 Li1 C4 33.17(12)
C4 Li1 Al1 44.57(12)

loop_
_geom_bond_atom_site_label_1
_geom_bond_atom_site_label_2
_geom_bond_distance
Si1 C4 1.856(3)
Si1 C11 1.880(4)
Si1 C12 1.874(4)
Si1 C13 1.863(4)
Si2 C1 1.851(3)
Si2 C14 1.876(4)
Si2 C15 1.866(4)
Si2 C16 1.871(4)
Al1 C1 2.029(3)
Al1 C4 2.034(3)
Al1 C8 2.006(3)
Al1 C9 1.998(3)
Al1 Li1 2.858(6)
N1 C20 1.473(5)
N1 C21 1.465(5)
N1 C22 1.470(5)
N1 Li1 2.100(6)
N2 C17 1.470(6)
N2 C18 1.451(5)
N2 C19 1.468(5)
N2 Li1 2.183(6)
C1 C2 1.358(4)
C1 Li1 2.343(6)
C2 C3 1.529(4)
C2 C5 1.517(4)
C2 Li1 2.354(6)
C3 C4 1.355(4)
C3 C6 1.514(4)
C3 Li1 2.372(6)
C4 Li1 2.375(6)
C7 C8 1.530(5)
C9 C10 1.527(5)
C19 C20 1.488(6)

loop_
_geom_torsion_atom_site_label_1
_geom_torsion_atom_site_label_2
_geom_torsion_atom_site_label_3
_geom_torsion_atom_site_label_4
_geom_torsion
Si1 C4 Li1 Al1 129.8(3)
Si1 C4 Li1 N1 42.4(4)
Si1 C4 Li1 N2 -69.5(4)
Si1 C4 Li1 C1 171.3(2)
Si1 C4 Li1 C2 -153.9(2)
Si1 C4 Li1 C3 -121.4(3)
Si2 C1 C2 C3 176.0(2)
Si2 C1 C2 C5 0.6(5)
Si2 C1 C2 Li1 -126.4(3)
Si2 C1 Li1 Al1 -129.5(3)
Si2 C1 Li1 N1 -57.2(5)
Si2 C1 Li1 N2 60.2(4)
Si2 C1 Li1 C2 122.2(3)
Si2 C1 Li1 C3 154.7(2)
Si2 C1 Li1 C4 -171.0(2)
Al1 C1 C2 C3 18.6(3)
Al1 C1 C2 C5 -156.9(3)
Al1 C1 C2 Li1 76.09(19)
Al1 C1 Li1 N1 72.3(4)
Al1 C1 Li1 N2 -170.3(3)
Al1 C1 Li1 C2 -108.3(2)
Al1 C1 Li1 C3 -75.80(14)
Al1 C1 Li1 C4 -41.44(13)
Al1 C4 Li1 N1 -87.5(3)
Al1 C4 Li1 N2 160.7(4)
Al1 C4 Li1 C1 41.44(13)
Al1 C4 Li1 C2 76.26(14)
Al1 C4 Li1 C3 108.7(2)
N2 C19 C20 N1 57.2(5)
C1 Al1 C4 Si1 178.79(19)
C1 Al1 C4 C3 22.8(2)
C1 Al1 C4 Li1 -46.98(17)
C1 Al1 C8 C7 -41.1(3)
C1 Al1 C9 C10 -111.8(3)
C1 Al1 Li1 N1 -131.6(3)
C1 Al1 Li1 N2 34.5(10)
C1 Al1 Li1 C2 36.60(14)
C1 Al1 Li1 C3 79.65(18)
C1 Al1 Li1 C4 115.7(2)
C1 C2 C3 C4 -0.1(4)
C1 C2 C3 C6 -177.4(3)
C1 C2 C3 Li1 58.0(3)
C1 C2 Li1 Al1 -49.10(16)
C1 C2 Li1 N1 1.7(12)
C1 C2 Li1 N2 130.4(3)
C1 C2 Li1 C3 -128.4(3)
C1 C2 Li1 C4 -99.7(2)
C2 C1 Li1 Al1 108.3(2)
C2 C1 Li1 N1 -179.4(4)
C2 C1 Li1 N2 -62.0(3)
C2 C1 Li1 C3 32.45(18)
C2 C1 Li1 C4 66.8(2)
C2 C3 C4 Si1 -174.9(2)
C2 C3 C4 Al1 -18.4(3)
C2 C3 C4 Li1 56.5(3)
C2 C3 Li1 Al1 -79.60(17)
C2 C3 Li1 N1 -157.7(6)
C2 C3 Li1 N2 89.7(3)
C2 C3 Li1 C1 -29.04(17)
C2 C3 Li1 C4 -128.6(3)
C3 C2 Li1 Al1 79.30(17)
C3 C2 Li1 N1 130.1(13)
C3 C2 Li1 N2 -101.3(3)
C3 C2 Li1 C1 128.4(3)
C3 C2 Li1 C4 28.67(17)
C3 C4 Li1 Al1 -108.7(2)
C3 C4 Li1 N1 163.8(3)
C3 C4 Li1 N2 52.0(4)
C3 C4 Li1 C1 -67.3(2)
C3 C4 Li1 C2 -32.47(19)
C4 Al1 C1 Si2 180.0(2)
C4 Al1 C1 C2 -22.8(2)
C4 Al1 C1 Li1 47.67(17)
C4 Al1 C8 C7 50.3(3)
C4 Al1 C9 C10 137.1(3)
C4 Al1 Li1 N1 112.7(3)
C4 Al1 Li1 N2 -81.2(10)
C4 Al1 Li1 C1 -115.7(2)
C4 Al1 Li1 C2 -79.07(17)
C4 Al1 Li1 C3 -36.02(14)
C4 C3 Li1 Al1 48.97(17)
C4 C3 Li1 N1 -29.1(6)
C4 C3 Li1 N2 -141.8(3)
C4 C3 Li1 C1 99.5(2)
C4 C3 Li1 C2 128.6(3)
C5 C2 C3 C4 175.8(3)
C5 C2 C3 C6 -1.6(4)
C5 C2 C3 Li1 -126.1(3)
C5 C2 Li1 Al1 -170.6(3)
C5 C2 Li1 N1 -119.8(12)
C5 C2 Li1 N2 8.8(4)
C5 C2 Li1 C1 -121.5(4)
C5 C2 Li1 C3 110.1(4)
C5 C2 Li1 C4 138.7(3)
C6 C3 C4 Si1 2.2(5)
C6 C3 C4 Al1 158.7(3)
C6 C3 C4 Li1 -126.3(3)
C6 C3 Li1 Al1 171.4(3)
C6 C3 Li1 N1 93.3(7)
C6 C3 Li1 N2 -19.4(4)
C6 C3 Li1 C1 -138.1(3)
C6 C3 Li1 C2 -109.0(4)
C6 C3 Li1 C4 122.4(4)
C8 Al1 C1 Si2 -75.3(2)
C8 Al1 C1 C2 82.0(2)
C8 Al1 C1 Li1 152.42(18)
C8 Al1 C4 Si1 73.1(2)
C8 Al1 C4 C3 -83.0(2)
C8 Al1 C4 Li1 -152.72(19)
C8 Al1 C9 C10 13.4(3)
C8 Al1 Li1 N1 170.3(2)
C8 Al1 Li1 N2 -23.6(12)
C8 Al1 Li1 C1 -58.1(3)
C8 Al1 Li1 C2 -21.5(3)
C8 Al1 Li1 C3 21.6(4)
C8 Al1 Li1 C4 57.6(3)
C9 Al1 C1 Si2 51.4(3)
C9 Al1 C1 C2 -151.4(2)
C9 Al1 C1 Li1 -80.9(2)
C9 Al1 C4 Si1 -52.6(2)
C9 Al1 C4 C3 151.4(2)
C9 Al1 C4 Li1 81.7(2)
C9 Al1 C8 C7 -175.8(3)
C9 Al1 Li1 N1 -9.3(3)
C9 Al1 Li1 N2 156.8(10)
C9 Al1 Li1 C1 122.28(17)
C9 Al1 Li1 C2 158.89(16)
C9 Al1 Li1 C3 -158.06(16)
C9 Al1 Li1 C4 -122.04(17)
C11 Si1 C4 Al1 141.5(2)
C11 Si1 C4 C3 -67.0(3)
C11 Si1 C4 Li1 30.7(3)
C12 Si1 C4 Al1 -95.6(2)
C12 Si1 C4 C3 55.9(3)
C12 Si1 C4 Li1 153.6(3)
C13 Si1 C4 Al1 22.3(2)
C13 Si1 C4 C3 173.9(3)
C13 Si1 C4 Li1 -88.5(3)
C14 Si2 C1 Al1 110.6(2)
C14 Si2 C1 C2 -42.2(3)
C14 Si2 C1 Li1 -139.4(3)
C15 Si2 C1 Al1 -8.1(2)
C15 Si2 C1 C2 -160.9(3)
C15 Si2 C1 Li1 102.0(3)
C16 Si2 C1 Al1 -126.3(2)
C16 Si2 C1 C2 80.9(3)
C16 Si2 C1 Li1 -16.3(3)
C17 N2 C19 C20 -167.2(4)
C17 N2 Li1 Al1 -34.3(12)
C17 N2 Li1 N1 132.5(4)
C17 N2 Li1 C1 -6.0(5)
C17 N2 Li1 C2 -36.2(4)
C17 N2 Li1 C3 -75.2(4)
C17 N2 Li1 C4 -102.1(5)
C18 N2 C19 C20 73.9(5)
C18 N2 Li1 Al1 89.5(11)
C18 N2 Li1 N1 -103.8(3)
C18 N2 Li1 C1 117.8(4)
C18 N2 Li1 C2 87.5(4)
C18 N2 Li1 C3 48.5(4)
C18 N2 Li1 C4 21.6(5)
C19 N2 Li1 Al1 -153.5(10)
C19 N2 Li1 N1 13.3(3)
C19 N2 Li1 C1 -125.2(3)
C19 N2 Li1 C2 -155.4(3)
C19 N2 Li1 C3 165.6(3)
C19 N2 Li1 C4 138.7(4)
C20 N1 Li1 Al1 -169.8(3)
C20 N1 Li1 N2 13.6(3)
C20 N1 Li1 C1 145.3(4)
C20 N1 Li1 C2 144.0(12)
C20 N1 Li1 C3 -104.5(6)
C20 N1 Li1 C4 -122.2(3)
C21 N1 C20 C19 75.3(5)
C21 N1 Li1 Al1 72.8(3)
C21 N1 Li1 N2 -103.8(3)
C21 N1 Li1 C1 27.9(5)
C21 N1 Li1 C2 26.6(13)
C21 N1 Li1 C3 138.1(6)
C21 N1 Li1 C4 120.4(4)
C22 N1 C20 C19 -164.8(4)
C22 N1 Li1 Al1 -50.3(4)
C22 N1 Li1 N2 133.1(3)
C22 N1 Li1 C1 -95.2(5)
C22 N1 Li1 C2 -96.5(12)
C22 N1 Li1 C3 15.0(8)
C22 N1 Li1 C4 -2.7(5)
Li1 Al1 C1 Si2 132.3(3)
Li1 Al1 C1 C2 -70.4(2)
Li1 Al1 C4 Si1 -134.2(3)
Li1 Al1 C4 C3 69.8(2)
Li1 Al1 C8 C7 4.5(5)
Li1 Al1 C9 C10 -166.8(3)
Li1 N1 C20 C19 -39.8(4)
Li1 N2 C19 C20 -39.1(4)
Li1 C1 C2 C3 -57.5(3)
Li1 C1 C2 C5 127.0(4)
Li1 C2 C3 C4 -58.1(3)
Li1 C2 C3 C6 124.6(3)
Li1 C3 C4 Si1 128.5(3)
Li1 C3 C4 Al1 -74.98(19)
